data_4081728
loop_
_publ_author_name
'Henne, Florian D.'
'Schn\"ockelborg, Eva-Maria'
'Feldmann, Kai-Oliver'
'Grunenberg, J\"org'
'Wolf, Robert'
'Weigand, Jan J.'

_publ_section_title
;
 Observation of a Chloride-Bridged P--P Bond in the Phosphorus Cation
 [L(Cl)P(\m-Cl)P(Cl)L]+(L = NHC)
;
_journal_issue 22
_journal_name_full Organometallics
_journal_page_first 6674
_journal_paper_doi 10.1021/om4002268
_journal_volume 32
_journal_year 2013
_chemical_formula_moiety 'C27 H36 Cl2 N2 P, C F3 O3 S '
_chemical_formula_sum 'C28 H36 Cl2 F3 N2 O3 P S'
_chemical_formula_weight 639.52
_space_group_IT_number 4
_symmetry_cell_setting monoclinic
_symmetry_space_group_name_Hall 'P 2yb'
_symmetry_space_group_name_H-M 'P 1 21 1'
_atom_sites_solution_hydrogens geom
_atom_sites_solution_primary direct
_atom_sites_solution_secondary difmap
_audit_creation_method SHELXL-97
_audit_update_record
;
2012-05-07 # Formatted by publCIF
;
_cell_angle_alpha 90.00
_cell_angle_beta 108.1620(10)
_cell_angle_gamma 90.00
_cell_formula_units_Z 2
_cell_length_a 9.6668(2)
_cell_length_b 13.8796(3)
_cell_length_c 12.3280(3)
_cell_measurement_reflns_used 900
_cell_measurement_temperature 153(2)
_cell_measurement_theta_max 75
_cell_measurement_theta_min 1
_cell_volume 1571.66(6)
_computing_cell_refinement 'APEX2 Software Suit (v2012.2-0)'
_computing_data_collection 'APEX2 Software Suit (v2012.2-0)'
_computing_data_reduction 'APEX2 Software Suit (v2012.2-0)'
_computing_molecular_graphics
;
ORTEP3,L.J. Farrugia, J. Appl. Cryst. (1997) 30, 565
;
_computing_structure_refinement
;
SHELXL-97, G. M. Sheldrick, Acta Cryst. (2008) A64, 112-122
;
_computing_structure_solution
;
SHELXS-97 , G. M. Sheldrick, Acta Cryst. (2008) A64, 112-122
;
_diffrn_ambient_temperature 153(1)
_diffrn_detector_area_resol_mean 80
_diffrn_measured_fraction_theta_full 0.980
_diffrn_measured_fraction_theta_max 0.980
_diffrn_measurement_device_type 'CCD area detector'
_diffrn_measurement_method 'Omega and Phi scans'
_diffrn_radiation_monochromator 'goebel mirror'
_diffrn_radiation_source 'rotating anode'
_diffrn_radiation_type CuK\a
_diffrn_radiation_wavelength 1.54178
_diffrn_reflns_av_R_equivalents 0.0388
_diffrn_reflns_av_sigmaI/netI 0.0515
_diffrn_reflns_limit_h_max 10
_diffrn_reflns_limit_h_min -11
_diffrn_reflns_limit_k_max 16
_diffrn_reflns_limit_k_min -16
_diffrn_reflns_limit_l_max 14
_diffrn_reflns_limit_l_min -14
_diffrn_reflns_number 9505
_diffrn_reflns_theta_full 68.24
_diffrn_reflns_theta_max 68.24
_diffrn_reflns_theta_min 3.77
_exptl_absorpt_coefficient_mu 3.388
_exptl_absorpt_correction_T_max 0.7974
_exptl_absorpt_correction_T_min 0.5807
_exptl_absorpt_correction_type multi-scan
_exptl_absorpt_process_details
; 
 Corrections were done with the SADABS program, utilizing the none merged
 raw data obtained from the integration process. Integration and final cell
 refinement were done with SAINT.

 SADABS reports ratio of Tmin/Tmax =  0.8142

;
_exptl_crystal_colour colourless
_exptl_crystal_density_diffrn 1.351
_exptl_crystal_density_method 'not measured'
_exptl_crystal_description plate
_exptl_crystal_F_000 668
_exptl_crystal_size_max 0.18
_exptl_crystal_size_mid 0.07
_exptl_crystal_size_min 0.07
_refine_diff_density_max 0.938
_refine_diff_density_min -0.347
_refine_diff_density_rms 0.063
_refine_ls_abs_structure_details 'Flack H D (1983), Acta Cryst. A39, 876-881'
_refine_ls_abs_structure_Flack -0.02(2)
_refine_ls_extinction_method none
_refine_ls_goodness_of_fit_ref 1.081
_refine_ls_hydrogen_treatment noref
_refine_ls_matrix_type full
_refine_ls_number_parameters 369
_refine_ls_number_reflns 4855
_refine_ls_number_restraints 1
_refine_ls_restrained_S_all 1.081
_refine_ls_R_factor_all 0.0600
_refine_ls_R_factor_gt 0.0543
_refine_ls_shift/su_max 0.000
_refine_ls_shift/su_mean 0.000
_refine_ls_structure_factor_coef Fsqd
_refine_ls_weighting_details 'calc w=1/[\s^2^(Fo^2^)+(0.0873P)^2^+0.6632P] where P=(Fo^2^+2Fc^2^)/3'
_refine_ls_weighting_scheme calc
_refine_ls_wR_factor_gt 0.1448
_refine_ls_wR_factor_ref 0.1500
_reflns_number_gt 4327
_reflns_number_total 4855
_reflns_threshold_expression >2sigma(I)
_cod_data_source_file om4002268_si_001.cif
_cod_data_source_block sad_1[OTf]
_cod_original_sg_symbol_H-M 'P 21'
_cod_database_code 4081728

loop_
_symmetry_equiv_pos_as_xyz
'x, y, z'
'-x, y+1/2, -z'

loop_
_atom_site_label
_atom_site_type_symbol
_atom_site_fract_x
_atom_site_fract_y
_atom_site_fract_z
_atom_site_U_iso_or_equiv
_atom_site_adp_type
_atom_site_occupancy
_atom_site_symmetry_multiplicity
_atom_site_calc_flag
_atom_site_refinement_flags
C1 C 0.8470(4) 0.4688(3) 0.7387(3) 0.0244(8) Uani 1 1 d .
C2 C 0.6629(5) 0.3660(4) 0.6960(4) 0.0311(10) Uani 1 1 d .
H2 H 0.5723 0.3366 0.6906 0.037 Uiso 1 1 calc R
C3 C 0.7637(5) 0.3323(3) 0.6515(4) 0.0300(9) Uani 1 1 d .
H3 H 0.7572 0.2744 0.6090 0.036 Uiso 1 1 calc R
C4 C 0.6517(4) 0.4999(3) 0.8282(4) 0.0272(9) Uani 1 1 d .
C5 C 0.6891(5) 0.4631(3) 0.9406(4) 0.0306(10) Uani 1 1 d .
C6 C 0.6238(5) 0.5086(4) 1.0130(4) 0.0376(11) Uani 1 1 d .
H6 H 0.6462 0.4873 1.0898 0.045 Uiso 1 1 calc R
C7 C 0.5279(5) 0.5834(4) 0.9760(4) 0.0382(10) Uani 1 1 d .
H7 H 0.4847 0.6128 1.0271 0.046 Uiso 1 1 calc R
C8 C 0.4941(5) 0.6159(4) 0.8658(4) 0.0348(11) Uani 1 1 d .
H8 H 0.4268 0.6675 0.8419 0.042 Uiso 1 1 calc R
C9 C 0.5550(4) 0.5759(4) 0.7878(4) 0.0303(9) Uani 1 1 d .
C10 C 0.7923(5) 0.3791(4) 0.9813(4) 0.0388(11) Uani 1 1 d .
H10 H 0.8214 0.3556 0.9149 0.047 Uiso 1 1 calc R
C11 C 0.9304(6) 0.4116(5) 1.0738(5) 0.0567(15) Uani 1 1 d .
H11A H 0.9809 0.4601 1.0422 0.085 Uiso 1 1 calc R
H11B H 0.9945 0.3561 1.1007 0.085 Uiso 1 1 calc R
H11C H 0.9043 0.4396 1.1378 0.085 Uiso 1 1 calc R
C12 C 0.7185(8) 0.2966(5) 1.0219(7) 0.0697(19) Uani 1 1 d .
H12A H 0.6947 0.3164 1.0903 0.105 Uiso 1 1 calc R
H12B H 0.7842 0.2410 1.0401 0.105 Uiso 1 1 calc R
H12C H 0.6290 0.2790 0.9616 0.105 Uiso 1 1 calc R
C13 C 0.5136(5) 0.6121(3) 0.6658(4) 0.0324(10) Uani 1 1 d .
H13 H 0.5707 0.5751 0.6247 0.039 Uiso 1 1 calc R
C14 C 0.5499(6) 0.7193(4) 0.6618(5) 0.0451(13) Uani 1 1 d .
H14A H 0.4988 0.7564 0.7052 0.068 Uiso 1 1 calc R
H14B H 0.5190 0.7414 0.5824 0.068 Uiso 1 1 calc R
H14C H 0.6551 0.7287 0.6954 0.068 Uiso 1 1 calc R
C15 C 0.3505(5) 0.5942(5) 0.6053(4) 0.0472(13) Uani 1 1 d .
H15A H 0.3283 0.5260 0.6120 0.071 Uiso 1 1 calc R
H15B H 0.3267 0.6114 0.5244 0.071 Uiso 1 1 calc R
H15C H 0.2927 0.6338 0.6409 0.071 Uiso 1 1 calc R
C16 C 1.0115(4) 0.3749(3) 0.6500(4) 0.0264(9) Uani 1 1 d .
C17 C 1.1204(5) 0.3243(3) 0.7309(4) 0.0326(10) Uani 1 1 d .
C18 C 1.2383(5) 0.2924(4) 0.6957(5) 0.0388(11) Uani 1 1 d .
H18 H 1.3145 0.2561 0.7465 0.047 Uiso 1 1 calc R
C19 C 1.2431(5) 0.3136(4) 0.5891(4) 0.0400(12) Uani 1 1 d .
H19 H 1.3234 0.2915 0.5669 0.048 Uiso 1 1 calc R
C20 C 1.1355(5) 0.3661(4) 0.5127(4) 0.0345(11) Uani 1 1 d .
H20 H 1.1441 0.3808 0.4398 0.041 Uiso 1 1 calc R
C21 C 1.0141(5) 0.3979(3) 0.5404(4) 0.0288(9) Uani 1 1 d .
C22 C 1.1127(6) 0.2980(4) 0.8483(4) 0.0403(11) Uani 1 1 d .
H22 H 1.0434 0.3437 0.8669 0.048 Uiso 1 1 calc R
C23 C 1.2598(7) 0.3081(5) 0.9414(5) 0.0592(17) Uani 1 1 d .
H23A H 1.3256 0.2572 0.9323 0.089 Uiso 1 1 calc R
H23B H 1.2460 0.3023 1.0166 0.089 Uiso 1 1 calc R
H23C H 1.3020 0.3712 0.9348 0.089 Uiso 1 1 calc R
C24 C 1.0530(8) 0.1957(5) 0.8501(6) 0.0594(16) Uani 1 1 d .
H24A H 0.9561 0.1909 0.7936 0.089 Uiso 1 1 calc R
H24B H 1.0463 0.1819 0.9262 0.089 Uiso 1 1 calc R
H24C H 1.1185 0.1492 0.8316 0.089 Uiso 1 1 calc R
C25 C 0.8904(5) 0.4488(4) 0.4526(4) 0.0336(10) Uani 1 1 d .
H25 H 0.8240 0.4763 0.4927 0.040 Uiso 1 1 calc R
C26 C 0.8035(6) 0.3757(4) 0.3640(4) 0.0468(13) Uani 1 1 d .
H26A H 0.8692 0.3423 0.3300 0.070 Uiso 1 1 calc R
H26B H 0.7281 0.4095 0.3041 0.070 Uiso 1 1 calc R
H26C H 0.7577 0.3287 0.4013 0.070 Uiso 1 1 calc R
C27 C 0.9441(6) 0.5311(4) 0.3948(5) 0.0496(14) Uani 1 1 d .
H27A H 1.0021 0.5757 0.4528 0.074 Uiso 1 1 calc R
H27B H 0.8605 0.5654 0.3435 0.074 Uiso 1 1 calc R
H27C H 1.0043 0.5053 0.3506 0.074 Uiso 1 1 calc R
C28 C 1.3348(6) 0.5139(6) 0.2383(6) 0.0602(17) Uani 1 1 d .
N1 N 0.7151(4) 0.4503(3) 0.7503(3) 0.0261(7) Uani 1 1 d .
N2 N 0.8777(4) 0.3959(3) 0.6779(3) 0.0254(7) Uani 1 1 d .
O1 O 1.5805(4) 0.5868(4) 0.2533(3) 0.0564(10) Uani 1 1 d .
O2 O 1.5491(4) 0.5142(3) 0.4211(3) 0.0568(11) Uani 1 1 d .
O3 O 1.4379(5) 0.6663(3) 0.3573(4) 0.0636(12) Uani 1 1 d .
F1 F 1.2636(4) 0.5668(4) 0.1459(3) 0.0914(15) Uani 1 1 d .
F2 F 1.3700(6) 0.4336(3) 0.1996(4) 0.0931(15) Uani 1 1 d .
F3 F 1.2380(4) 0.4991(5) 0.2927(4) 0.1057(19) Uani 1 1 d .
P1 P 0.93533(11) 0.58360(9) 0.79717(10) 0.0319(3) Uani 1 1 d .
S1 S 1.49200(13) 0.57868(11) 0.32650(11) 0.0436(3) Uani 1 1 d .
Cl1 Cl 1.14737(13) 0.54364(10) 0.85231(14) 0.0536(4) Uani 1 1 d .
Cl2 Cl 0.92528(16) 0.64914(11) 0.64683(13) 0.0563(4) Uani 1 1 d .

loop_
_atom_site_aniso_label
_atom_site_aniso_U_11
_atom_site_aniso_U_22
_atom_site_aniso_U_33
_atom_site_aniso_U_23
_atom_site_aniso_U_13
_atom_site_aniso_U_12
C1 0.0201(18) 0.027(2) 0.025(2) -0.0011(17) 0.0060(15) -0.0017(16)
C2 0.030(2) 0.032(3) 0.032(2) -0.0065(19) 0.0110(18) -0.0054(18)
C3 0.032(2) 0.027(2) 0.029(2) -0.0064(19) 0.0084(18) -0.0035(18)
C4 0.025(2) 0.029(2) 0.031(2) -0.0051(18) 0.0137(18) -0.0052(17)
C5 0.029(2) 0.033(3) 0.032(2) -0.0003(19) 0.0121(17) -0.0056(18)
C6 0.041(3) 0.043(3) 0.032(3) -0.003(2) 0.017(2) -0.009(2)
C7 0.033(2) 0.045(3) 0.042(3) -0.014(2) 0.0191(19) -0.005(2)
C8 0.032(2) 0.034(3) 0.041(3) -0.007(2) 0.015(2) 0.0027(18)
C9 0.0246(18) 0.032(2) 0.035(2) -0.010(2) 0.0102(17) -0.0043(19)
C10 0.044(3) 0.039(3) 0.036(3) 0.006(2) 0.014(2) 0.003(2)
C11 0.049(3) 0.066(4) 0.050(3) 0.003(3) 0.009(3) 0.014(3)
C12 0.090(5) 0.035(4) 0.089(5) 0.024(3) 0.036(4) 0.004(3)
C13 0.031(2) 0.034(3) 0.031(2) -0.0010(18) 0.0079(18) 0.0091(18)
C14 0.039(3) 0.043(3) 0.055(3) 0.009(3) 0.017(2) 0.001(2)
C15 0.039(3) 0.056(4) 0.038(3) 0.001(3) 0.000(2) 0.001(3)
C16 0.0208(19) 0.027(2) 0.032(2) -0.0087(18) 0.0087(16) 0.0005(16)
C17 0.030(2) 0.030(3) 0.037(2) -0.010(2) 0.0096(19) 0.0037(18)
C18 0.028(2) 0.037(3) 0.047(3) -0.006(2) 0.005(2) 0.006(2)
C19 0.028(2) 0.043(3) 0.049(3) -0.015(2) 0.013(2) 0.006(2)
C20 0.029(2) 0.039(3) 0.039(3) -0.009(2) 0.016(2) -0.005(2)
C21 0.026(2) 0.029(2) 0.034(2) -0.0053(19) 0.0129(18) -0.0004(17)
C22 0.049(3) 0.034(3) 0.033(3) 0.000(2) 0.007(2) 0.009(2)
C23 0.061(4) 0.062(4) 0.041(3) 0.001(3) -0.002(3) 0.020(3)
C24 0.082(4) 0.044(4) 0.054(4) 0.010(3) 0.023(3) 0.004(3)
C25 0.027(2) 0.039(3) 0.038(2) 0.003(2) 0.0135(18) 0.002(2)
C26 0.044(3) 0.054(4) 0.037(3) -0.006(2) 0.006(2) 0.004(2)
C27 0.049(3) 0.052(4) 0.052(3) 0.018(3) 0.022(2) 0.007(3)
C28 0.041(3) 0.080(5) 0.058(4) 0.004(3) 0.014(3) -0.016(3)
N1 0.0239(16) 0.027(2) 0.0278(18) -0.0059(15) 0.0087(14) -0.0011(15)
N2 0.0247(17) 0.026(2) 0.0260(18) -0.0002(15) 0.0090(14) 0.0013(14)
O1 0.047(2) 0.070(3) 0.058(2) 0.003(2) 0.0255(18) -0.011(2)
O2 0.056(2) 0.068(3) 0.043(2) 0.004(2) 0.0115(18) 0.018(2)
O3 0.084(3) 0.044(3) 0.065(3) -0.005(2) 0.027(2) 0.014(2)
F1 0.057(2) 0.147(5) 0.058(2) 0.018(3) 0.0001(17) 0.014(3)
F2 0.120(4) 0.054(3) 0.088(3) -0.032(2) 0.007(3) -0.019(2)
F3 0.059(2) 0.178(6) 0.084(3) 0.018(3) 0.029(2) -0.045(3)
P1 0.0279(5) 0.0273(6) 0.0429(6) -0.0064(5) 0.0147(4) -0.0050(5)
S1 0.0445(6) 0.0426(7) 0.0465(7) -0.0086(6) 0.0181(5) -0.0037(6)
Cl1 0.0300(6) 0.0419(7) 0.0770(10) -0.0098(7) -0.0004(5) -0.0039(5)
Cl2 0.0698(9) 0.0414(8) 0.0563(8) 0.0141(6) 0.0175(7) -0.0132(7)

loop_
_atom_type_symbol
_atom_type_description
_atom_type_scat_dispersion_real
_atom_type_scat_dispersion_imag
_atom_type_scat_source
C C 0.0181 0.0091 'International Tables Vol C Tables 4.2.6.8 and 6.1.1.4'
H H 0.0000 0.0000 'International Tables Vol C Tables 4.2.6.8 and 6.1.1.4'
N N 0.0311 0.0180 'International Tables Vol C Tables 4.2.6.8 and 6.1.1.4'
O O 0.0492 0.0322 'International Tables Vol C Tables 4.2.6.8 and 6.1.1.4'
F F 0.0727 0.0534 'International Tables Vol C Tables 4.2.6.8 and 6.1.1.4'
P P 0.2955 0.4335 'International Tables Vol C Tables 4.2.6.8 and 6.1.1.4'
S S 0.3331 0.5567 'International Tables Vol C Tables 4.2.6.8 and 6.1.1.4'
Cl Cl 0.3639 0.7018 'International Tables Vol C Tables 4.2.6.8 and 6.1.1.4'

loop_
_geom_angle_atom_site_label_1
_geom_angle_atom_site_label_2
_geom_angle_atom_site_label_3
_geom_angle
N2 C1 N1 107.2(4)
N2 C1 P1 135.4(3)
N1 C1 P1 117.3(3)
C3 C2 N1 107.2(4)
C3 C2 H2 126.4
N1 C2 H2 126.4
C2 C3 N2 108.1(4)
C2 C3 H3 125.9
N2 C3 H3 125.9
C9 C4 C5 124.2(4)
C9 C4 N1 119.5(4)
C5 C4 N1 116.2(4)
C6 C5 C4 115.8(4)
C6 C5 C10 121.3(4)
C4 C5 C10 122.9(4)
C7 C6 C5 121.6(5)
C7 C6 H6 119.2
C5 C6 H6 119.2
C6 C7 C8 120.5(4)
C6 C7 H7 119.8
C8 C7 H7 119.8
C7 C8 C9 122.1(5)
C7 C8 H8 118.9
C9 C8 H8 118.9
C8 C9 C4 115.9(4)
C8 C9 C13 121.1(4)
C4 C9 C13 123.0(4)
C5 C10 C12 111.2(4)
C5 C10 C11 110.6(4)
C12 C10 C11 111.6(5)
C5 C10 H10 107.7
C12 C10 H10 107.7
C11 C10 H10 107.7
C10 C11 H11A 109.5
C10 C11 H11B 109.5
H11A C11 H11B 109.5
C10 C11 H11C 109.5
H11A C11 H11C 109.5
H11B C11 H11C 109.5
C10 C12 H12A 109.5
C10 C12 H12B 109.5
H12A C12 H12B 109.5
C10 C12 H12C 109.5
H12A C12 H12C 109.5
H12B C12 H12C 109.5
C9 C13 C14 111.1(4)
C9 C13 C15 109.9(4)
C14 C13 C15 110.6(4)
C9 C13 H13 108.4
C14 C13 H13 108.4
C15 C13 H13 108.4
C13 C14 H14A 109.5
C13 C14 H14B 109.5
H14A C14 H14B 109.5
C13 C14 H14C 109.5
H14A C14 H14C 109.5
H14B C14 H14C 109.5
C13 C15 H15A 109.5
C13 C15 H15B 109.5
H15A C15 H15B 109.5
C13 C15 H15C 109.5
H15A C15 H15C 109.5
H15B C15 H15C 109.5
C17 C16 C21 124.8(4)
C17 C16 N2 117.2(4)
C21 C16 N2 117.6(4)
C16 C17 C18 116.2(4)
C16 C17 C22 123.6(4)
C18 C17 C22 120.1(4)
C19 C18 C17 120.2(5)
C19 C18 H18 119.9
C17 C18 H18 119.9
C18 C19 C20 122.0(4)
C18 C19 H19 119.0
C20 C19 H19 119.0
C19 C20 C21 121.0(4)
C19 C20 H20 119.5
C21 C20 H20 119.5
C20 C21 C16 115.8(4)
C20 C21 C25 120.7(4)
C16 C21 C25 123.4(4)
C17 C22 C23 112.5(5)
C17 C22 C24 111.5(4)
C23 C22 C24 109.8(5)
C17 C22 H22 107.6
C23 C22 H22 107.6
C24 C22 H22 107.6
C22 C23 H23A 109.5
C22 C23 H23B 109.5
H23A C23 H23B 109.5
C22 C23 H23C 109.5
H23A C23 H23C 109.5
H23B C23 H23C 109.5
C22 C24 H24A 109.5
C22 C24 H24B 109.5
H24A C24 H24B 109.5
C22 C24 H24C 109.5
H24A C24 H24C 109.5
H24B C24 H24C 109.5
C21 C25 C27 112.2(4)
C21 C25 C26 109.6(4)
C27 C25 C26 110.7(4)
C21 C25 H25 108.1
C27 C25 H25 108.1
C26 C25 H25 108.1
C25 C26 H26A 109.5
C25 C26 H26B 109.5
H26A C26 H26B 109.5
C25 C26 H26C 109.5
H26A C26 H26C 109.5
H26B C26 H26C 109.5
C25 C27 H27A 109.5
C25 C27 H27B 109.5
H27A C27 H27B 109.5
C25 C27 H27C 109.5
H27A C27 H27C 109.5
H27B C27 H27C 109.5
F2 C28 F3 111.1(7)
F2 C28 F1 106.2(6)
F3 C28 F1 104.9(5)
F2 C28 S1 112.3(5)
F3 C28 S1 111.5(5)
F1 C28 S1 110.4(5)
C1 N1 C2 109.1(3)
C1 N1 C4 125.7(4)
C2 N1 C4 124.0(3)
C1 N2 C3 108.5(3)
C1 N2 C16 130.0(4)
C3 N2 C16 121.2(4)
C1 P1 Cl1 101.01(14)
C1 P1 Cl2 98.34(14)
Cl1 P1 Cl2 100.59(8)
O3 S1 O1 116.4(3)
O3 S1 O2 113.3(3)
O1 S1 O2 114.1(3)
O3 S1 C28 106.0(3)
O1 S1 C28 102.5(3)
O2 S1 C28 102.5(3)

loop_
_geom_bond_atom_site_label_1
_geom_bond_atom_site_label_2
_geom_bond_distance
C1 N2 1.345(6)
C1 N1 1.352(5)
C1 P1 1.845(4)
C2 C3 1.343(6)
C2 N1 1.365(6)
C2 H2 0.9500
C3 N2 1.369(6)
C3 H3 0.9500
C4 C9 1.395(6)
C4 C5 1.414(6)
C4 N1 1.462(5)
C5 C6 1.395(7)
C5 C10 1.514(7)
C6 C7 1.371(8)
C6 H6 0.9500
C7 C8 1.372(7)
C7 H7 0.9500
C8 C9 1.390(6)
C8 H8 0.9500
C9 C13 1.517(6)
C10 C12 1.515(8)
C10 C11 1.528(8)
C10 H10 1.0000
C11 H11A 0.9800
C11 H11B 0.9800
C11 H11C 0.9800
C12 H12A 0.9800
C12 H12B 0.9800
C12 H12C 0.9800
C13 C14 1.533(8)
C13 C15 1.540(7)
C13 H13 1.0000
C14 H14A 0.9800
C14 H14B 0.9800
C14 H14C 0.9800
C15 H15A 0.9800
C15 H15B 0.9800
C15 H15C 0.9800
C16 C17 1.393(6)
C16 C21 1.396(6)
C16 N2 1.468(5)
C17 C18 1.411(6)
C17 C22 1.517(7)
C18 C19 1.361(7)
C18 H18 0.9500
C19 C20 1.375(7)
C19 H19 0.9500
C20 C21 1.393(6)
C20 H20 0.9500
C21 C25 1.514(6)
C22 C23 1.530(8)
C22 C24 1.535(9)
C22 H22 1.0000
C23 H23A 0.9800
C23 H23B 0.9800
C23 H23C 0.9800
C24 H24A 0.9800
C24 H24B 0.9800
C24 H24C 0.9800
C25 C27 1.521(7)
C25 C26 1.535(7)
C25 H25 1.0000
C26 H26A 0.9800
C26 H26B 0.9800
C26 H26C 0.9800
C27 H27A 0.9800
C27 H27B 0.9800
C27 H27C 0.9800
C28 F2 1.300(9)
C28 F3 1.326(7)
C28 F1 1.350(8)
C28 S1 1.808(6)
O1 S1 1.428(4)
O2 S1 1.437(4)
O3 S1 1.421(4)
P1 Cl1 2.0254(17)
P1 Cl2 2.0396(18)

loop_
_geom_torsion_atom_site_label_1
_geom_torsion_atom_site_label_2
_geom_torsion_atom_site_label_3
_geom_torsion_atom_site_label_4
_geom_torsion
N1 C2 C3 N2 -0.2(5)
C9 C4 C5 C6 -0.7(6)
N1 C4 C5 C6 -177.7(4)
C9 C4 C5 C10 178.8(4)
N1 C4 C5 C10 1.8(6)
C4 C5 C6 C7 0.9(7)
C10 C5 C6 C7 -178.7(5)
C5 C6 C7 C8 -0.3(8)
C6 C7 C8 C9 -0.5(8)
C7 C8 C9 C4 0.6(7)
C7 C8 C9 C13 178.9(4)
C5 C4 C9 C8 0.0(7)
N1 C4 C9 C8 176.9(4)
C5 C4 C9 C13 -178.2(4)
N1 C4 C9 C13 -1.3(6)
C6 C5 C10 C12 59.0(7)
C4 C5 C10 C12 -120.6(5)
C6 C5 C10 C11 -65.6(6)
C4 C5 C10 C11 114.9(5)
C8 C9 C13 C14 59.9(5)
C4 C9 C13 C14 -122.0(5)
C8 C9 C13 C15 -62.9(6)
C4 C9 C13 C15 115.2(5)
C21 C16 C17 C18 -2.0(7)
N2 C16 C17 C18 170.9(4)
C21 C16 C17 C22 -178.3(5)
N2 C16 C17 C22 -5.4(7)
C16 C17 C18 C19 1.7(7)
C22 C17 C18 C19 178.1(5)
C17 C18 C19 C20 0.0(8)
C18 C19 C20 C21 -1.6(8)
C19 C20 C21 C16 1.3(7)
C19 C20 C21 C25 -175.2(5)
C17 C16 C21 C20 0.5(7)
N2 C16 C21 C20 -172.3(4)
C17 C16 C21 C25 176.9(4)
N2 C16 C21 C25 4.1(7)
C16 C17 C22 C23 -140.9(5)
C18 C17 C22 C23 43.0(7)
C16 C17 C22 C24 95.2(6)
C18 C17 C22 C24 -80.9(6)
C20 C21 C25 C27 -50.5(6)
C16 C21 C25 C27 133.2(5)
C20 C21 C25 C26 72.8(6)
C16 C21 C25 C26 -103.4(5)
N2 C1 N1 C2 -0.4(5)
P1 C1 N1 C2 176.1(3)
N2 C1 N1 C4 167.3(4)
P1 C1 N1 C4 -16.2(6)
C3 C2 N1 C1 0.4(5)
C3 C2 N1 C4 -167.6(4)
C9 C4 N1 C1 96.6(5)
C5 C4 N1 C1 -86.3(5)
C9 C4 N1 C2 -97.5(5)
C5 C4 N1 C2 79.6(5)
N1 C1 N2 C3 0.2(5)
P1 C1 N2 C3 -175.3(4)
N1 C1 N2 C16 -173.5(4)
P1 C1 N2 C16 10.9(7)
C2 C3 N2 C1 0.0(5)
C2 C3 N2 C16 174.4(4)
C17 C16 N2 C1 84.5(6)
C21 C16 N2 C1 -102.1(5)
C17 C16 N2 C3 -88.6(5)
C21 C16 N2 C3 84.8(5)
N2 C1 P1 Cl1 -39.7(5)
N1 C1 P1 Cl1 145.0(3)
N2 C1 P1 Cl2 62.8(4)
N1 C1 P1 Cl2 -112.4(3)
F2 C28 S1 O3 177.0(5)
F3 C28 S1 O3 -57.6(6)
F1 C28 S1 O3 58.6(5)
F2 C28 S1 O1 54.6(5)
F3 C28 S1 O1 180.0(5)
F1 C28 S1 O1 -63.8(5)
F2 C28 S1 O2 -63.9(5)
F3 C28 S1 O2 61.5(6)
F1 C28 S1 O2 177.7(4)
